data_4128401
loop_
_publ_author_name
'Ozols, Kristers'
'Jang, Yun-Suk'
'Cramer, Nicolai'

_publ_section_title
;
 Chiral Cyclopentadienyl Cobalt(III) Complexes Enable Highly
 Enantioselective 3d-Metal-Catalyzed C-H Functionalizations.
;
_journal_issue 14
_journal_name_full 'Journal of the American Chemical Society'
_journal_page_first 5675
_journal_page_last 5680
_journal_paper_doi 10.1021/jacs.9b02569
_journal_volume 141
_journal_year 2019
_chemical_absolute_configuration rmad
_chemical_formula_moiety 'C12 H13 N O3'
_chemical_formula_sum 'C12 H13 N O3'
_chemical_formula_weight 219.23
_space_group_crystal_system monoclinic
_space_group_IT_number 4
_space_group_name_Hall 'P 2yb'
_space_group_name_H-M_alt 'P 1 21 1'
_atom_sites_solution_hydrogens mixed
_atom_sites_solution_primary dual
_atom_sites_solution_secondary difmap
_audit_creation_method SHELXL-2018/3
_cell_angle_alpha 90
_cell_angle_beta 101.4250(19)
_cell_angle_gamma 90
_cell_formula_units_Z 4
_cell_length_a 10.8622(2)
_cell_length_b 5.17605(11)
_cell_length_c 19.4320(4)
_cell_measurement_reflns_used 8119
_cell_measurement_temperature 140.00(10)
_cell_measurement_theta_max 73.4680
_cell_measurement_theta_min 4.0930
_cell_volume 1070.88(4)
_computing_cell_refinement 'CrysAlisPro 1.171.39.46 (Rigaku OD, 2018)'
_computing_data_collection 'CrysAlisPro 1.171.39.46 (Rigaku OD, 2018)'
_computing_data_reduction 'CrysAlisPro 1.171.39.46 (Rigaku OD, 2018)'
_computing_molecular_graphics 'Mercury 4.0.0 (CCDC, 2018)'
_computing_publication_material 'CIFTab (Sheldrick, 2015)'
_computing_structure_refinement 'SHELXL-2018/3 (Sheldrick, 2018)'
_computing_structure_solution 'SHELXT (Sheldrick, 2015)'
_diffrn_ambient_environment N~2~
_diffrn_ambient_temperature 140.00(10)
_diffrn_detector 'CCD plate'
_diffrn_detector_area_resol_mean 10.2665
_diffrn_detector_type Atlas
_diffrn_measured_fraction_theta_full 1.000
_diffrn_measured_fraction_theta_max 0.991
_diffrn_measurement_details
;
List of Runs (angles in degrees, time in seconds):

  # Type    Start    End  Width  t~exp~   \w     \q     \k     \f   Frames
--------------------------------------------------------------------------
  1  \w   -116.00 -90.00   1.00    1.00    --  -43.01 -37.00 -30.00   26
  2  \w    -42.00 -15.00   1.00    1.00    --  -43.01 -57.00 150.00   27
  3  \w    -68.00  30.00   1.00    1.00    --  -43.01  57.00 -60.00   98
  4  \w   -104.00 -78.00   1.00    1.00    --  -43.01 -57.00 150.00   26
  5  \w    -43.00 -15.00   1.00    1.00    --  -43.01 -57.00 -90.00   28
  6  \w   -123.00 -80.00   1.00    1.00    --  -43.01 -99.00-120.00   43
  7  \w    -79.00 -21.00   1.00    1.00    --  -43.01 -37.00 -30.00   58
  8  \w   -109.00 -72.00   1.00    1.00    --  -43.01 -57.00 -90.00   37
  9  \w     27.00  99.00   1.00    1.00    --   43.01-125.00  90.00   72
 10  \w     12.00  38.00   1.00    1.00    --   46.00  84.00 -88.39   26
 11  \w     12.00  37.00   1.00    1.00    --   46.00  83.00  96.84   25
 12  \w     12.00  45.00   1.00    1.00    --   46.00  82.00 165.84   33
 13  \w     20.00  45.00   1.00    1.00    --   50.00  80.00-152.06   25
 14  \w     16.00  41.00   1.00    1.00    --   50.00  81.00  14.21   25
 15  \w     17.00  44.00   1.00    1.00    --   50.00  80.00 -54.22   27
 16  \w     31.00  61.00   1.00    1.00    --   62.00  77.00  -0.98   30
 17  \w     29.00  55.00   1.00    1.00    --   62.00  77.00  48.25   26
 18  \w     30.00  65.00   1.00    1.00    --   62.00  76.00 101.04   35
 19  \w     33.00  96.00   1.00    1.00    --   62.00  74.00-126.00   63
 20  \w     34.00  60.00   1.00    1.00    --   66.00  76.00 121.31   26
 21  \w     76.00 101.00   1.00    1.00    --   66.00  76.00 121.31   25
 22  \w     34.00  61.00   1.00    1.00    --   66.00  77.00 143.78   27
 23  \w    108.00 146.00   1.00    1.00    --   70.00  76.00 -37.96   38
 24  \w     38.00  75.00   1.00    1.00    --   70.00  76.00 -37.96   37
 25  \w     41.00  68.00   1.00    1.00    --   70.00  70.00   1.98   27
 26  \w     39.00  64.00   1.00    1.00    --   70.00  70.00  31.66   25
 27  \w     40.00  74.00   1.00    1.00    --   70.00  77.00 174.26   34
 28  \w     41.00  75.00   1.00    1.00    --   74.00  77.00  55.25   34
 29  \w    104.00 144.00   1.00    4.00    --   78.00  76.00 -77.22   40
 30  \w     46.00  89.00   1.00    4.00    --   78.00  76.00 -77.22   43
 31  \w     56.00  82.00   1.00    4.00    --   86.00  64.00 -14.65   26
 32  \w     55.00 110.00   1.00    4.00    --   86.00  74.00 117.75   55
 33  \w     73.00 178.00   1.00    4.00    --  105.68  77.00  60.00  105
 34  \w     40.00  66.00   1.00    4.00    --  105.68-125.00 -60.00   26
 35  \w     73.00 110.00   1.00    4.00    --  105.68  77.00 -60.00   37
 36  \w     33.00 105.00   1.00    4.00    --  105.68 -94.00  30.00   72
 37  \w     74.00 177.00   1.00    4.00    --  105.68  76.00 175.39  103
 38  \w     78.00 104.00   1.00    4.00    --  105.68  61.00 150.00   26
 39  \w     73.00 168.00   1.00    4.00    --  105.68  77.00-150.00   95
 40  \w     73.00 142.00   1.00    4.00    --  105.68  77.00  30.00   69
 41  \w     74.00 118.00   1.00    4.00    --  105.68-125.00-150.00   44
 42  \w     79.00 105.00   1.00    4.00    --  105.68  61.00  30.00   26
 43  \w    113.00 171.00   1.00    4.00    --  105.68  77.00 120.00   58
 44  \w     77.00 165.00   1.00    4.00    --  105.68  77.00 -90.00   88
 45  \w     76.00 103.00   1.00    4.00    --  105.68  77.00 120.00   27
 46  \w    114.00 140.00   1.00    4.00    --  105.68  77.00 -30.00   26
 47  \w     73.00 102.00   1.00    4.00    --  105.68  77.00 -30.00   29
 48  \w     33.00 131.00   1.00    4.00    --  105.68 -45.00 120.00   98
 49  \w     73.00 137.00   1.00    4.00    --  105.68  77.00-120.00   64
 50  \w     77.00 104.00   1.00    4.00    --  105.68  61.00-150.00   27
 51  \w    111.00 149.00   1.00    4.00    --  105.68  77.00  90.00   38
 52  \w     74.00 105.00   1.00    4.00    --  105.68  77.00  90.00   31
 53  \w     63.00  98.00   1.00    4.00    --  105.68 -94.00 -30.00   35
 54  \w     75.00 100.00   1.00    4.00    --  105.68  77.00   0.00   25
 55  \w     33.00  59.00   1.00    4.00    --  105.68 -94.00 -30.00   26
 56  \w     79.00 144.00   1.00    4.00    --  105.68  61.00   0.00   65
 57  \w     73.00 141.00   1.00    4.00    --  105.68  77.00 150.00   68
 58  \w    114.00 140.00   1.00    4.00    --  105.68  77.00 -60.00   26
 59  \w     23.00  84.00   1.00    4.00    --  105.68 -94.00 120.00   61
 60  \w     67.00 118.00   1.00    4.00    --  105.68-125.00 -60.00   51
;
_diffrn_measurement_device 'four-circle diffractometer'
_diffrn_measurement_device_type 'SuperNova, Dual, Cu at home/near, Atlas'
_diffrn_measurement_method '\w scans'
_diffrn_radiation_monochromator mirror
_diffrn_radiation_probe x-ray
_diffrn_radiation_type 'Cu K\a'
_diffrn_radiation_wavelength 1.54184
_diffrn_reflns_av_R_equivalents 0.0398
_diffrn_reflns_av_unetI/netI 0.0291
_diffrn_reflns_Laue_measured_fraction_full 1.000
_diffrn_reflns_Laue_measured_fraction_max 0.991
_diffrn_reflns_limit_h_max 13
_diffrn_reflns_limit_h_min -13
_diffrn_reflns_limit_k_max 6
_diffrn_reflns_limit_k_min -5
_diffrn_reflns_limit_l_max 24
_diffrn_reflns_limit_l_min -24
_diffrn_reflns_number 18179
_diffrn_reflns_point_group_measured_fraction_full 0.980
_diffrn_reflns_point_group_measured_fraction_max 0.958
_diffrn_reflns_theta_full 67.684
_diffrn_reflns_theta_max 73.792
_diffrn_reflns_theta_min 4.152
_diffrn_source 'micro-focus sealed X-ray tube'
_diffrn_source_type 'SuperNova (Cu) X-ray Source'
_exptl_absorpt_coefficient_mu 0.811
_exptl_absorpt_correction_T_max 1.000
_exptl_absorpt_correction_T_min 0.466
_exptl_absorpt_correction_type gaussian
_exptl_absorpt_process_details
;
CrysAlisPro 1.171.39.46 (Rigaku Oxford Diffraction, 2018)
Numerical absorption correction based on gaussian integration over
a multifaceted crystal model.
Empirical absorption correction using spherical harmonics,
 implemented in SCALE3 ABSPACK scaling algorithm.
;
_exptl_crystal_colour 'clear light colourless'
_exptl_crystal_density_diffrn 1.360
_exptl_crystal_description needle
_exptl_crystal_F_000 464
_exptl_crystal_size_max 0.951
_exptl_crystal_size_mid 0.098
_exptl_crystal_size_min 0.077
_refine_diff_density_max 0.321
_refine_diff_density_min -0.183
_refine_diff_density_rms 0.039
_refine_ls_abs_structure_details
;
 Refined as an inversion twin.
;
_refine_ls_abs_structure_Flack 0.2(2)
_refine_ls_extinction_method none
_refine_ls_goodness_of_fit_ref 1.013
_refine_ls_hydrogen_treatment mixed
_refine_ls_matrix_type full
_refine_ls_number_parameters 300
_refine_ls_number_reflns 4155
_refine_ls_number_restraints 1
_refine_ls_restrained_S_all 1.013
_refine_ls_R_factor_all 0.0412
_refine_ls_R_factor_gt 0.0372
_refine_ls_shift/su_max 0.000
_refine_ls_shift/su_mean 0.000
_refine_ls_structure_factor_coef Fsqd
_refine_ls_weighting_details 'w=1/[\s^2^(Fo^2^)+(0.0557P)^2^+0.1944P] where P=(Fo^2^+2Fc^2^)/3'
_refine_ls_weighting_scheme calc
_refine_ls_wR_factor_gt 0.0933
_refine_ls_wR_factor_ref 0.0970
_reflns_Friedel_coverage 0.733
_reflns_Friedel_fraction_full 0.954
_reflns_Friedel_fraction_max 0.917
_reflns_number_gt 3864
_reflns_number_total 4155
_reflns_threshold_expression 'I > 2\s(I)'
_cod_data_source_file ja9b02569_si_008.cif
_cod_data_source_block koz-1-545
_cod_original_sg_symbol_H-M 'P 21'
_cod_database_code 4128401
_shelx_shelxl_version_number 2018/3
_shelx_space_group_comment
;
The symmetry employed for this shelxl refinement is uniquely defined
by the following loop, which should always be used as a source of
symmetry information in preference to the above space-group names.
They are only intended as comments.
;
_shelx_estimated_absorpt_t_min 0.512
_shelx_estimated_absorpt_t_max 0.940

loop_
_space_group_symop_operation_xyz
'x, y, z'
'-x, y+1/2, -z'

loop_
_atom_site_label
_atom_site_type_symbol
_atom_site_fract_x
_atom_site_fract_y
_atom_site_fract_z
_atom_site_U_iso_or_equiv
_atom_site_adp_type
_atom_site_occupancy
_atom_site_site_symmetry_order
_atom_site_calc_flag
_atom_site_refinement_flags_posn
_atom_site_refinement_flags_adp
O1 O 0.28332(14) 0.2142(4) 0.19304(8) 0.0281(4) Uani 1 1 d . .
O2 O 0.07807(15) 0.2338(4) 0.38046(9) 0.0363(5) Uani 1 1 d . .
O3 O -0.07533(18) 0.5113(5) 0.39206(11) 0.0447(5) Uani 1 1 d . .
N1 N 0.11806(18) 0.3244(4) 0.24105(11) 0.0275(4) Uani 1 1 d . .
C1 C -0.0073(2) 0.2838(6) 0.25592(12) 0.0288(5) Uani 1 1 d . .
H1A H -0.041069 0.455978 0.266422 0.035 Uiso 1 1 calc R U
C2 C 0.1726(2) 0.1788(5) 0.19875(11) 0.0247(5) Uani 1 1 d . .
C3 C 0.0938(2) -0.0215(5) 0.15585(11) 0.0246(5) Uani 1 1 d . .
C4 C 0.1500(2) -0.1952(5) 0.11702(12) 0.0301(5) Uani 1 1 d . .
H4 H 0.238569 -0.194065 0.120684 0.036 Uiso 1 1 calc R U
C5 C 0.0764(3) -0.3700(6) 0.07299(13) 0.0365(6) Uani 1 1 d . .
H5 H 0.114614 -0.490264 0.046791 0.044 Uiso 1 1 calc R U
C6 C -0.0527(3) -0.3697(6) 0.06709(13) 0.0377(6) Uani 1 1 d . .
H6 H -0.102972 -0.487249 0.036017 0.045 Uiso 1 1 calc R U
C7 C -0.1085(2) -0.1997(6) 0.10610(12) 0.0343(6) Uani 1 1 d . .
H7 H -0.197110 -0.201959 0.101989 0.041 Uiso 1 1 calc R U
C8 C -0.0363(2) -0.0242(5) 0.15158(11) 0.0276(5) Uani 1 1 d . .
C9 C -0.0963(2) 0.1718(6) 0.19188(12) 0.0309(6) Uani 1 1 d . .
H9A H -0.168238 0.089520 0.207662 0.037 Uiso 1 1 calc R U
H9B H -0.129811 0.315143 0.159874 0.037 Uiso 1 1 calc R U
C10 C -0.0013(2) 0.1140(6) 0.32027(13) 0.0322(6) Uani 1 1 d . .
H10A H -0.086811 0.089254 0.329635 0.039 Uiso 1 1 calc R U
H10B H 0.032964 -0.057636 0.311689 0.039 Uiso 1 1 calc R U
C11 C 0.0303(2) 0.4371(6) 0.41022(14) 0.0383(7) Uani 1 1 d . .
C12 C 0.1282(3) 0.5521(8) 0.46773(16) 0.0542(9) Uani 1 1 d . .
H12A H 0.160129 0.418456 0.502420 0.081 Uiso 1 1 calc R U
H12B H 0.090781 0.692312 0.490550 0.081 Uiso 1 1 calc R U
H12C H 0.197578 0.620409 0.447680 0.081 Uiso 1 1 calc R U
O4 O 0.26144(14) 0.7215(4) 0.32192(8) 0.0276(4) Uani 1 1 d . .
O5 O 0.47913(15) 0.5085(4) 0.13129(8) 0.0303(4) Uani 1 1 d . .
O6 O 0.59505(18) 0.1762(5) 0.10656(10) 0.0433(5) Uani 1 1 d . .
N2 N 0.41595(17) 0.6605(4) 0.26087(10) 0.0240(4) Uani 1 1 d . .
C13 C 0.52225(19) 0.7680(5) 0.23429(11) 0.0247(5) Uani 1 1 d . .
H13 H 0.492890 0.919643 0.203507 0.030 Uiso 1 1 calc R U
C14 C 0.36496(19) 0.7830(5) 0.30929(11) 0.0223(5) Uani 1 1 d . .
C15 C 0.4417(2) 0.9937(5) 0.34948(11) 0.0231(5) Uani 1 1 d . .
C16 C 0.3886(2) 1.1491(5) 0.39388(12) 0.0260(5) Uani 1 1 d . .
H16 H 0.303063 1.126278 0.396872 0.031 Uiso 1 1 calc R U
C17 C 0.4603(2) 1.3383(5) 0.43405(12) 0.0287(5) Uani 1 1 d . .
H17 H 0.423964 1.444796 0.464522 0.034 Uiso 1 1 calc R U
C18 C 0.5847(2) 1.3705(5) 0.42935(12) 0.0299(5) Uani 1 1 d . .
H18 H 0.633951 1.499382 0.456798 0.036 Uiso 1 1 calc R U
C19 C 0.6381(2) 1.2163(5) 0.38493(12) 0.0283(5) Uani 1 1 d . .
H19 H 0.723696 1.240289 0.382149 0.034 Uiso 1 1 calc R U
C20 C 0.5675(2) 1.0265(5) 0.34434(11) 0.0239(5) Uani 1 1 d . .
C21 C 0.6233(2) 0.8562(5) 0.29577(12) 0.0269(5) Uani 1 1 d . .
H21A H 0.662874 0.703539 0.321855 0.032 Uiso 1 1 calc R U
H21B H 0.689218 0.952496 0.277890 0.032 Uiso 1 1 calc R U
C22 C 0.5751(2) 0.5665(5) 0.19217(12) 0.0284(5) Uani 1 1 d . .
H22A H 0.651430 0.632971 0.177518 0.034 Uiso 1 1 calc R U
H22B H 0.597813 0.408743 0.220673 0.034 Uiso 1 1 calc R U
C23 C 0.4994(2) 0.2998(6) 0.09409(12) 0.0305(5) Uani 1 1 d . .
C24 C 0.3885(2) 0.2448(7) 0.03686(13) 0.0405(7) Uani 1 1 d . .
H24A H 0.311446 0.253347 0.055858 0.061 Uiso 1 1 calc R U
H24B H 0.396815 0.071833 0.017803 0.061 Uiso 1 1 calc R U
H24C H 0.384461 0.373284 -0.000566 0.061 Uiso 1 1 calc R U
H1 H 0.169(3) 0.443(6) 0.2677(14) 0.026(7) Uiso 1 1 d . .
H2 H 0.368(3) 0.523(8) 0.2378(16) 0.045(9) Uiso 1 1 d . .

loop_
_atom_site_aniso_label
_atom_site_aniso_U_11
_atom_site_aniso_U_22
_atom_site_aniso_U_33
_atom_site_aniso_U_23
_atom_site_aniso_U_13
_atom_site_aniso_U_12
O1 0.0222(7) 0.0302(10) 0.0325(8) -0.0015(8) 0.0066(6) -0.0027(7)
O2 0.0266(8) 0.0515(13) 0.0305(8) -0.0047(8) 0.0051(6) -0.0036(8)
O3 0.0304(10) 0.0554(13) 0.0498(11) -0.0086(10) 0.0117(8) -0.0017(9)
N1 0.0220(9) 0.0326(12) 0.0283(9) -0.0035(9) 0.0060(7) -0.0072(9)
C1 0.0219(10) 0.0346(14) 0.0309(11) -0.0041(10) 0.0075(9) -0.0035(10)
C2 0.0231(10) 0.0260(13) 0.0248(10) 0.0031(9) 0.0043(8) -0.0021(9)
C3 0.0281(11) 0.0231(12) 0.0217(10) 0.0040(9) 0.0023(8) -0.0045(10)
C4 0.0346(12) 0.0270(13) 0.0272(11) 0.0030(10) 0.0023(9) -0.0008(10)
C5 0.0531(16) 0.0267(15) 0.0277(12) -0.0017(10) 0.0036(11) -0.0015(12)
C6 0.0475(15) 0.0353(16) 0.0261(11) -0.0004(10) -0.0031(10) -0.0119(12)
C7 0.0328(12) 0.0402(15) 0.0266(12) 0.0036(11) -0.0022(9) -0.0100(12)
C8 0.0284(11) 0.0309(14) 0.0216(10) 0.0051(10) 0.0000(9) -0.0048(10)
C9 0.0216(10) 0.0409(16) 0.0300(11) -0.0001(11) 0.0046(9) -0.0065(10)
C10 0.0273(11) 0.0384(16) 0.0313(12) -0.0021(11) 0.0065(9) -0.0055(10)
C11 0.0264(13) 0.0537(19) 0.0357(13) -0.0024(13) 0.0086(10) -0.0086(12)
C12 0.0370(15) 0.079(3) 0.0458(16) -0.0217(17) 0.0049(12) -0.0092(16)
O4 0.0189(7) 0.0298(10) 0.0348(8) -0.0030(7) 0.0072(6) -0.0033(7)
O5 0.0246(8) 0.0394(11) 0.0267(8) -0.0017(8) 0.0045(6) 0.0006(7)
O6 0.0387(10) 0.0505(13) 0.0395(10) -0.0112(9) 0.0045(8) 0.0091(10)
N2 0.0185(8) 0.0268(11) 0.0270(9) -0.0008(8) 0.0056(7) -0.0048(8)
C13 0.0193(9) 0.0283(13) 0.0269(10) 0.0019(9) 0.0053(8) -0.0021(9)
C14 0.0195(10) 0.0222(12) 0.0242(10) 0.0027(9) 0.0019(8) -0.0001(9)
C15 0.0209(10) 0.0234(12) 0.0231(10) 0.0033(9) -0.0004(8) -0.0012(9)
C16 0.0209(10) 0.0290(14) 0.0272(11) 0.0002(9) 0.0028(8) -0.0011(9)
C17 0.0286(12) 0.0286(14) 0.0275(11) -0.0009(10) 0.0021(9) 0.0002(10)
C18 0.0308(12) 0.0276(14) 0.0283(12) -0.0001(10) -0.0016(9) -0.0041(10)
C19 0.0213(10) 0.0326(14) 0.0294(11) 0.0020(10) 0.0015(8) -0.0053(10)
C20 0.0208(10) 0.0250(13) 0.0246(10) 0.0036(9) 0.0010(8) -0.0013(9)
C21 0.0187(10) 0.0304(14) 0.0318(12) 0.0009(10) 0.0054(9) -0.0043(9)
C22 0.0204(10) 0.0364(15) 0.0290(11) -0.0022(10) 0.0059(8) -0.0020(10)
C23 0.0301(12) 0.0369(14) 0.0261(11) -0.0009(11) 0.0099(9) -0.0046(11)
C24 0.0349(13) 0.055(2) 0.0313(12) -0.0084(13) 0.0052(10) -0.0072(13)

loop_
_atom_type_symbol
_atom_type_description
_atom_type_scat_dispersion_real
_atom_type_scat_dispersion_imag
_atom_type_scat_source
C C 0.0181 0.0091 'International Tables Vol C Tables 4.2.6.8 and 6.1.1.4'
H H 0.0000 0.0000 'International Tables Vol C Tables 4.2.6.8 and 6.1.1.4'
N N 0.0311 0.0180 'International Tables Vol C Tables 4.2.6.8 and 6.1.1.4'
O O 0.0492 0.0322 'International Tables Vol C Tables 4.2.6.8 and 6.1.1.4'

loop_
_exptl_crystal_face_index_h
_exptl_crystal_face_index_k
_exptl_crystal_face_index_l
_exptl_crystal_face_perp_dist
0 3 -1 0.4695
0 -3 1 0.4695
1 0 12 0.0312
7 0 1 0.0431
4 0 -12 0.0346
-7 0 0 0.0478
-6 0 9 0.0396
-4 0 -8 0.0494

loop_
_geom_angle_atom_site_label_1
_geom_angle_atom_site_label_2
_geom_angle_atom_site_label_3
_geom_angle
C11 O2 C10 117.46(19)
C2 N1 C1 125.7(2)
C2 N1 H1 115.7(18)
C1 N1 H1 117.8(17)
N1 C1 C10 110.8(2)
N1 C1 C9 110.91(19)
C10 C1 C9 111.6(2)
N1 C1 H1A 107.8
C10 C1 H1A 107.8
C9 C1 H1A 107.8
O1 C2 N1 121.8(2)
O1 C2 C3 120.8(2)
N1 C2 C3 117.41(19)
C4 C3 C8 120.6(2)
C4 C3 C2 119.2(2)
C8 C3 C2 120.1(2)
C5 C4 C3 119.7(2)
C5 C4 H4 120.2
C3 C4 H4 120.2
C6 C5 C4 120.1(3)
C6 C5 H5 119.9
C4 C5 H5 119.9
C7 C6 C5 120.3(2)
C7 C6 H6 119.9
C5 C6 H6 119.9
C6 C7 C8 120.7(2)
C6 C7 H7 119.6
C8 C7 H7 119.6
C7 C8 C3 118.6(2)
C7 C8 C9 121.4(2)
C3 C8 C9 119.9(2)
C8 C9 C1 114.12(19)
C8 C9 H9A 108.7
C1 C9 H9A 108.7
C8 C9 H9B 108.7
C1 C9 H9B 108.7
H9A C9 H9B 107.6
O2 C10 C1 109.8(2)
O2 C10 H10A 109.7
C1 C10 H10A 109.7
O2 C10 H10B 109.7
C1 C10 H10B 109.7
H10A C10 H10B 108.2
O3 C11 O2 123.4(3)
O3 C11 C12 126.0(3)
O2 C11 C12 110.5(2)
C11 C12 H12A 109.5
C11 C12 H12B 109.5
H12A C12 H12B 109.5
C11 C12 H12C 109.5
H12A C12 H12C 109.5
H12B C12 H12C 109.5
C23 O5 C22 116.06(19)
C14 N2 C13 122.1(2)
C14 N2 H2 115(2)
C13 N2 H2 121(2)
N2 C13 C22 109.9(2)
N2 C13 C21 109.47(18)
C22 C13 C21 109.89(18)
N2 C13 H13 109.2
C22 C13 H13 109.2
C21 C13 H13 109.2
O4 C14 N2 122.3(2)
O4 C14 C15 121.2(2)
N2 C14 C15 116.48(19)
C16 C15 C20 120.4(2)
C16 C15 C14 119.4(2)
C20 C15 C14 120.2(2)
C15 C16 C17 120.2(2)
C15 C16 H16 119.9
C17 C16 H16 119.9
C18 C17 C16 119.6(2)
C18 C17 H17 120.2
C16 C17 H17 120.2
C17 C18 C19 120.5(2)
C17 C18 H18 119.8
C19 C18 H18 119.8
C18 C19 C20 120.6(2)
C18 C19 H19 119.7
C20 C19 H19 119.7
C19 C20 C15 118.8(2)
C19 C20 C21 121.6(2)
C15 C20 C21 119.6(2)
C20 C21 C13 110.52(18)
C20 C21 H21A 109.5
C13 C21 H21A 109.5
C20 C21 H21B 109.5
C13 C21 H21B 109.5
H21A C21 H21B 108.1
O5 C22 C13 107.30(18)
O5 C22 H22A 110.3
C13 C22 H22A 110.3
O5 C22 H22B 110.3
C13 C22 H22B 110.3
H22A C22 H22B 108.5
O6 C23 O5 123.2(2)
O6 C23 C24 125.8(3)
O5 C23 C24 111.1(2)
C23 C24 H24A 109.5
C23 C24 H24B 109.5
H24A C24 H24B 109.5
C23 C24 H24C 109.5
H24A C24 H24C 109.5
H24B C24 H24C 109.5

loop_
_geom_bond_atom_site_label_1
_geom_bond_atom_site_label_2
_geom_bond_distance
O1 C2 1.243(3)
O2 C11 1.353(4)
O2 C10 1.448(3)
O3 C11 1.195(4)
N1 C2 1.337(3)
N1 C1 1.462(3)
N1 H1 0.92(3)
C1 C10 1.519(4)
C1 C9 1.531(3)
C1 H1A 1.0000
C2 C3 1.490(3)
C3 C4 1.391(4)
C3 C8 1.399(3)
C4 C5 1.385(4)
C4 H4 0.9500
C5 C6 1.384(4)
C5 H5 0.9500
C6 C7 1.378(4)
C6 H6 0.9500
C7 C8 1.395(4)
C7 H7 0.9500
C8 C9 1.507(4)
C9 H9A 0.9900
C9 H9B 0.9900
C10 H10A 0.9900
C10 H10B 0.9900
C11 C12 1.504(4)
C12 H12A 0.9800
C12 H12B 0.9800
C12 H12C 0.9800
O4 C14 1.239(3)
O5 C23 1.342(3)
O5 C22 1.445(3)
O6 C23 1.203(3)
N2 C14 1.342(3)
N2 C13 1.465(3)
N2 H2 0.94(4)
C13 C22 1.508(3)
C13 C21 1.523(3)
C13 H13 1.0000
C14 C15 1.495(3)
C15 C16 1.386(3)
C15 C20 1.400(3)
C16 C17 1.391(3)
C16 H16 0.9500
C17 C18 1.383(4)
C17 H17 0.9500
C18 C19 1.384(4)
C18 H18 0.9500
C19 C20 1.391(3)
C19 H19 0.9500
C20 C21 1.504(3)
C21 H21A 0.9900
C21 H21B 0.9900
C22 H22A 0.9900
C22 H22B 0.9900
C23 C24 1.496(3)
C24 H24A 0.9800
C24 H24B 0.9800
C24 H24C 0.9800

loop_
_geom_hbond_atom_site_label_D
_geom_hbond_atom_site_label_H
_geom_hbond_atom_site_label_A
_geom_hbond_distance_DH
_geom_hbond_distance_HA
_geom_hbond_distance_DA
_geom_hbond_angle_DHA
_geom_hbond_publ_flag
N1 H1 O4 0.92(3) 1.94(3) 2.855(3) 174(3) yes
N2 H2 O1 0.94(4) 1.96(4) 2.898(3) 174(3) yes

loop_
_geom_torsion_atom_site_label_1
_geom_torsion_atom_site_label_2
_geom_torsion_atom_site_label_3
_geom_torsion_atom_site_label_4
_geom_torsion
C2 N1 C1 C10 91.5(3)
C2 N1 C1 C9 -33.0(4)
C1 N1 C2 O1 -174.3(2)
C1 N1 C2 C3 8.4(3)
O1 C2 C3 C4 9.6(3)
N1 C2 C3 C4 -173.1(2)
O1 C2 C3 C8 -166.7(2)
N1 C2 C3 C8 10.7(3)
C8 C3 C4 C5 0.9(4)
C2 C3 C4 C5 -175.3(2)
C3 C4 C5 C6 0.7(4)
C4 C5 C6 C7 -1.4(4)
C5 C6 C7 C8 0.5(4)
C6 C7 C8 C3 1.1(4)
C6 C7 C8 C9 176.9(2)
C4 C3 C8 C7 -1.8(3)
C2 C3 C8 C7 174.4(2)
C4 C3 C8 C9 -177.7(2)
C2 C3 C8 C9 -1.5(3)
C7 C8 C9 C1 160.4(2)
C3 C8 C9 C1 -23.8(3)
N1 C1 C9 C8 38.4(3)
C10 C1 C9 C8 -85.7(3)
C11 O2 C10 C1 75.3(3)
N1 C1 C10 O2 59.1(3)
C9 C1 C10 O2 -176.8(2)
C10 O2 C11 O3 4.7(4)
C10 O2 C11 C12 -175.1(2)
C14 N2 C13 C22 168.70(19)
C14 N2 C13 C21 47.9(3)
C13 N2 C14 O4 165.5(2)
C13 N2 C14 C15 -16.6(3)
O4 C14 C15 C16 -10.0(3)
N2 C14 C15 C16 172.0(2)
O4 C14 C15 C20 167.4(2)
N2 C14 C15 C20 -10.5(3)
C20 C15 C16 C17 -0.4(3)
C14 C15 C16 C17 177.1(2)
C15 C16 C17 C18 0.1(4)
C16 C17 C18 C19 0.1(4)
C17 C18 C19 C20 0.0(4)
C18 C19 C20 C15 -0.3(4)
C18 C19 C20 C21 -179.9(2)
C16 C15 C20 C19 0.5(3)
C14 C15 C20 C19 -177.0(2)
C16 C15 C20 C21 -179.9(2)
C14 C15 C20 C21 2.7(3)
C19 C20 C21 C13 -151.8(2)
C15 C20 C21 C13 28.5(3)
N2 C13 C21 C20 -50.7(3)
C22 C13 C21 C20 -171.5(2)
C23 O5 C22 C13 -168.1(2)
N2 C13 C22 O5 64.8(2)
C21 C13 C22 O5 -174.72(19)
C22 O5 C23 O6 -5.3(3)
C22 O5 C23 C24 174.4(2)
